data_4031031
loop_
_publ_author_name
'Wang, Jinjin'
'Liu, Jiyong'
'Ding, Hualong'
'Wang, Jing'
'Lu, Ping'
'Wang, Yanguang'

_publ_section_title
;
 Construction of Multifunctional 3-Amino-2-carbamimidoylacrylamides and
 Their Crystalline Channel-Type Inclusion Complexes.
;
_journal_issue 11
_journal_name_full 'The Journal of organic chemistry'
_journal_page_first 5842
_journal_page_last 5850
_journal_paper_doi 10.1021/acs.joc.5b00827
_journal_volume 80
_journal_year 2015
_chemical_formula_moiety 'C31 H30 N4 O3 S'
_chemical_formula_sum 'C31 H30 N4 O3 S'
_chemical_formula_weight 538.65
_chemical_name_systematic
; 
 ? 
;
_space_group_IT_number 2
_symmetry_cell_setting triclinic
_symmetry_space_group_name_Hall '-P 1'
_symmetry_space_group_name_H-M 'P -1'
_atom_sites_solution_hydrogens geom
_atom_sites_solution_primary direct
_atom_sites_solution_secondary difmap
_audit_creation_method SHELXL-97
_cell_angle_alpha 81.816(7)
_cell_angle_beta 71.450(7)
_cell_angle_gamma 80.408(6)
_cell_formula_units_Z 2
_cell_length_a 10.0980(8)
_cell_length_b 10.4098(8)
_cell_length_c 14.2493(13)
_cell_measurement_reflns_used 2163
_cell_measurement_temperature 293(2)
_cell_measurement_theta_max 29.2465
_cell_measurement_theta_min 3.2490
_cell_volume 1393.8(2)
_computing_cell_refinement 'CrysAlis PRO (Agilent Technologies, 2011)'
_computing_data_collection 'CrysAlis PRO'
_computing_data_reduction 'CrysAlis PRO'
_computing_molecular_graphics 'OLEX2 (Dolomanov et al., 2009)'
_computing_publication_material OLEX2
_computing_structure_refinement 'SHELXL-97 (Sheldrick, 2008)'
_computing_structure_solution 'SHELXS-97 (Sheldrick, 2008)'
_diffrn_ambient_temperature 293(2)
_diffrn_detector_area_resol_mean 10.3592
_diffrn_measured_fraction_theta_full 0.996
_diffrn_measured_fraction_theta_max 0.996
_diffrn_measurement_device_type 'Xcalibur, Atlas, Gemini ultra'
_diffrn_measurement_method '\w scans'
_diffrn_radiation_monochromator graphite
_diffrn_radiation_source 'fine-focus sealed tube'
_diffrn_radiation_type MoK\a
_diffrn_radiation_wavelength 0.71073
_diffrn_reflns_av_R_equivalents 0.0285
_diffrn_reflns_av_sigmaI/netI 0.0573
_diffrn_reflns_limit_h_max 11
_diffrn_reflns_limit_h_min -12
_diffrn_reflns_limit_k_max 12
_diffrn_reflns_limit_k_min -12
_diffrn_reflns_limit_l_max 17
_diffrn_reflns_limit_l_min -14
_diffrn_reflns_number 8759
_diffrn_reflns_theta_full 25.35
_diffrn_reflns_theta_max 25.35
_diffrn_reflns_theta_min 3.26
_exptl_absorpt_coefficient_mu 0.155
_exptl_absorpt_correction_T_max 0.9519
_exptl_absorpt_correction_T_min 0.9333
_exptl_absorpt_correction_type multi-scan
_exptl_absorpt_process_details
;
CrysAlis PRO (Agilent Technologies, 2011) 
;
_exptl_crystal_colour colorless
_exptl_crystal_density_diffrn 1.283
_exptl_crystal_density_method 'not measured'
_exptl_crystal_description block
_exptl_crystal_F_000 568
_exptl_crystal_size_max 0.45
_exptl_crystal_size_mid 0.42
_exptl_crystal_size_min 0.32
_refine_diff_density_max 0.236
_refine_diff_density_min -0.365
_refine_diff_density_rms 0.053
_refine_ls_extinction_method none
_refine_ls_goodness_of_fit_ref 1.037
_refine_ls_hydrogen_treatment constr
_refine_ls_matrix_type full
_refine_ls_number_parameters 355
_refine_ls_number_reflns 5077
_refine_ls_number_restraints 0
_refine_ls_restrained_S_all 1.037
_refine_ls_R_factor_all 0.0825
_refine_ls_R_factor_gt 0.0511
_refine_ls_shift/su_max 0.004
_refine_ls_shift/su_mean 0.000
_refine_ls_structure_factor_coef Fsqd
_refine_ls_weighting_details 'calc w=1/[\s^2^(Fo^2^)+(0.0631P)^2^+0.0606P] where P=(Fo^2^+2Fc^2^)/3'
_refine_ls_weighting_scheme calc
_refine_ls_wR_factor_gt 0.1162
_refine_ls_wR_factor_ref 0.1377
_reflns_number_gt 3494
_reflns_number_total 5077
_reflns_threshold_expression >2sigma(I)
_cod_data_source_file jo5b00827_si_002.cif
_cod_data_source_block 130423_wjj461168_3
_cod_depositor_comments
;
The following automatic conversions were performed:

'_symmetry_cell_setting' value 'Triclinic' changed to 'triclinic'
according to
/usr/data/users/saulius/crontab/automatic-downloads/rss-feeds/ACS/lib/dictionaries/cif_core.dic
dictionary named 'cif_core.dic' version 2.4.2 from 2011-04-26.

Automatic conversion script
Id: cif_fix_values 3271 2015-04-21 07:52:19Z andrius 

 Adding full bibliography for 4031029--4031033.cif.
;
_cod_original_cell_volume 1393.78(19)
_cod_database_code 4031031

loop_
_symmetry_equiv_pos_as_xyz
'x, y, z'
'-x, -y, -z'

loop_
_atom_site_label
_atom_site_type_symbol
_atom_site_fract_x
_atom_site_fract_y
_atom_site_fract_z
_atom_site_U_iso_or_equiv
_atom_site_adp_type
_atom_site_occupancy
_atom_site_symmetry_multiplicity
_atom_site_calc_flag
_atom_site_refinement_flags
S1 S 0.19640(6) -0.01347(6) 0.08918(4) 0.0400(2) Uani 1 1 d .
O1 O -0.0865(2) 0.22567(19) 0.45500(13) 0.0704(6) Uani 1 1 d .
O2 O 0.32948(16) -0.08742(17) 0.08631(12) 0.0519(5) Uani 1 1 d .
O3 O 0.11111(17) -0.06385(17) 0.04210(11) 0.0498(5) Uani 1 1 d .
N1 N 0.0668(2) 0.24375(19) 0.30131(14) 0.0454(5) Uani 1 1 d .
H1 H 0.0990 0.2096 0.2456 0.054 Uiso 1 1 calc R
N2 N -0.2302(3) 0.0284(2) 0.51297(14) 0.0674(7) Uani 1 1 d .
H2A H -0.2123 0.0986 0.5293 0.081 Uiso 1 1 calc R
H2B H -0.2873 -0.0193 0.5560 0.081 Uiso 1 1 calc R
N3 N 0.11532(19) 0.00962(18) 0.20517(13) 0.0381(5) Uani 1 1 d .
N4 N -0.11565(19) 0.02646(19) 0.19494(13) 0.0385(5) Uani 1 1 d .
H4 H -0.0794 -0.0019 0.1372 0.046 Uiso 1 1 calc R
C1 C 0.1818(3) 0.4301(3) 0.21759(18) 0.0548(7) Uani 1 1 d .
H1A H 0.1785 0.4055 0.1582 0.066 Uiso 1 1 calc R
C2 C 0.2439(3) 0.5381(3) 0.21617(18) 0.0588(7) Uani 1 1 d .
H2 H 0.2822 0.5852 0.1556 0.071 Uiso 1 1 calc R
C3 C 0.2511(3) 0.5789(2) 0.30233(19) 0.0473(6) Uani 1 1 d .
C4 C 0.1916(3) 0.5060(2) 0.39035(18) 0.0516(7) Uani 1 1 d .
H4A H 0.1932 0.5320 0.4497 0.062 Uiso 1 1 calc R
C5 C 0.1302(3) 0.3962(2) 0.39349(18) 0.0491(6) Uani 1 1 d .
H5 H 0.0930 0.3484 0.4540 0.059 Uiso 1 1 calc R
C6 C 0.1239(2) 0.3571(2) 0.30611(16) 0.0402(6) Uani 1 1 d .
C7 C 0.3190(3) 0.6980(3) 0.3012(2) 0.0654(8) Uani 1 1 d .
H7A H 0.4110 0.6921 0.2534 0.098 Uiso 1 1 calc R
H7B H 0.3271 0.7023 0.3660 0.098 Uiso 1 1 calc R
H7C H 0.2621 0.7753 0.2836 0.098 Uiso 1 1 calc R
C8 C -0.0323(3) 0.1821(2) 0.37341(17) 0.0419(6) Uani 1 1 d .
C9 C -0.0764(2) 0.0669(2) 0.34819(15) 0.0361(5) Uani 1 1 d .
C10 C -0.1692(2) -0.0065(2) 0.42053(16) 0.0409(6) Uani 1 1 d .
C11 C -0.2083(3) -0.1304(2) 0.40318(15) 0.0393(6) Uani 1 1 d .
C12 C -0.1075(3) -0.2251(2) 0.35215(17) 0.0464(6) Uani 1 1 d .
H12 H -0.0138 -0.2104 0.3263 0.056 Uiso 1 1 calc R
C13 C -0.1465(3) -0.3407(3) 0.33994(19) 0.0542(7) Uani 1 1 d .
H13 H -0.0780 -0.4027 0.3052 0.065 Uiso 1 1 calc R
C14 C -0.2842(3) -0.3675(3) 0.37754(19) 0.0540(7) Uani 1 1 d .
C15 C -0.3836(3) -0.2729(3) 0.4285(2) 0.0567(7) Uani 1 1 d .
H15 H -0.4771 -0.2881 0.4546 0.068 Uiso 1 1 calc R
C16 C -0.3465(3) -0.1571(2) 0.44112(17) 0.0472(6) Uani 1 1 d .
H16 H -0.4153 -0.0952 0.4758 0.057 Uiso 1 1 calc R
C17 C -0.3242(4) -0.4960(3) 0.3653(3) 0.0853(10) Uani 1 1 d .
H17A H -0.3431 -0.5492 0.4278 0.128 Uiso 1 1 calc R
H17B H -0.2481 -0.5406 0.3166 0.128 Uiso 1 1 calc R
H17C H -0.4069 -0.4799 0.3438 0.128 Uiso 1 1 calc R
C18 C -0.0241(2) 0.0322(2) 0.24407(15) 0.0339(5) Uani 1 1 d .
C19 C 0.2258(2) 0.1456(2) 0.03322(15) 0.0414(6) Uani 1 1 d .
C20 C 0.3536(3) 0.1870(3) 0.01982(17) 0.0531(7) Uani 1 1 d .
H20 H 0.4244 0.1310 0.0390 0.064 Uiso 1 1 calc R
C21 C 0.3758(4) 0.3125(3) -0.0224(2) 0.0704(9) Uani 1 1 d .
H21 H 0.4624 0.3401 -0.0315 0.085 Uiso 1 1 calc R
C22 C 0.2728(4) 0.3981(3) -0.05134(19) 0.0713(9) Uani 1 1 d .
C23 C 0.1473(4) 0.3526(3) -0.0402(2) 0.0686(9) Uani 1 1 d .
H23 H 0.0783 0.4076 -0.0620 0.082 Uiso 1 1 calc R
C24 C 0.1209(3) 0.2272(3) 0.00258(19) 0.0545(7) Uani 1 1 d .
H24 H 0.0351 0.1987 0.0104 0.065 Uiso 1 1 calc R
C25 C 0.2960(5) 0.5382(4) -0.0924(3) 0.1143(15) Uani 1 1 d .
H25A H 0.2900 0.5880 -0.0391 0.171 Uiso 1 1 calc R
H25B H 0.2251 0.5762 -0.1234 0.171 Uiso 1 1 calc R
H25C H 0.3875 0.5388 -0.1405 0.171 Uiso 1 1 calc R
C26 C -0.2649(2) 0.0608(2) 0.22476(14) 0.0354(5) Uani 1 1 d .
C27 C -0.3449(3) -0.0219(3) 0.20546(16) 0.0449(6) Uani 1 1 d .
H27 H -0.3019 -0.1001 0.1783 0.054 Uiso 1 1 calc R
C28 C -0.4891(3) 0.0119(3) 0.22663(18) 0.0562(7) Uani 1 1 d .
H28 H -0.5430 -0.0430 0.2128 0.067 Uiso 1 1 calc R
C29 C -0.5527(3) 0.1265(3) 0.26805(19) 0.0611(8) Uani 1 1 d .
H29 H -0.6496 0.1494 0.2822 0.073 Uiso 1 1 calc R
C30 C -0.4726(3) 0.2074(3) 0.2885(2) 0.0596(8) Uani 1 1 d .
H30 H -0.5160 0.2843 0.3175 0.071 Uiso 1 1 calc R
C31 C -0.3286(3) 0.1754(2) 0.26645(18) 0.0473(6) Uani 1 1 d .
H31 H -0.2749 0.2310 0.2797 0.057 Uiso 1 1 calc R

loop_
_atom_site_aniso_label
_atom_site_aniso_U_11
_atom_site_aniso_U_22
_atom_site_aniso_U_33
_atom_site_aniso_U_23
_atom_site_aniso_U_13
_atom_site_aniso_U_12
S1 0.0294(3) 0.0512(4) 0.0386(3) -0.0134(3) -0.0072(2) -0.0015(3)
O1 0.0886(15) 0.0728(13) 0.0462(10) -0.0257(10) 0.0068(10) -0.0374(11)
O2 0.0308(10) 0.0638(12) 0.0561(10) -0.0166(9) -0.0083(8) 0.0075(8)
O3 0.0391(10) 0.0671(12) 0.0472(9) -0.0254(9) -0.0101(7) -0.0067(8)
N1 0.0493(13) 0.0466(12) 0.0393(10) -0.0142(9) -0.0028(9) -0.0163(10)
N2 0.0888(19) 0.0685(16) 0.0379(11) -0.0151(11) 0.0097(11) -0.0392(14)
N3 0.0313(11) 0.0460(12) 0.0372(10) -0.0087(9) -0.0085(8) -0.0052(9)
N4 0.0294(11) 0.0516(12) 0.0339(9) -0.0124(9) -0.0059(8) -0.0036(9)
C1 0.0617(18) 0.0659(18) 0.0389(13) -0.0136(13) -0.0046(12) -0.0274(15)
C2 0.0665(19) 0.0657(18) 0.0421(14) 0.0008(13) -0.0043(13) -0.0316(15)
C3 0.0446(15) 0.0419(14) 0.0581(16) -0.0056(13) -0.0173(12) -0.0086(12)
C4 0.0698(19) 0.0474(16) 0.0455(14) -0.0053(13) -0.0245(13) -0.0142(14)
C5 0.0636(18) 0.0445(15) 0.0441(13) 0.0019(12) -0.0211(12) -0.0165(13)
C6 0.0370(14) 0.0394(13) 0.0432(13) -0.0104(11) -0.0078(10) -0.0053(11)
C7 0.067(2) 0.0601(18) 0.0748(19) -0.0043(15) -0.0217(16) -0.0243(15)
C8 0.0426(15) 0.0433(14) 0.0384(13) -0.0100(11) -0.0074(11) -0.0066(12)
C9 0.0349(13) 0.0391(13) 0.0338(11) -0.0067(10) -0.0080(10) -0.0054(11)
C10 0.0425(15) 0.0434(14) 0.0349(12) -0.0059(11) -0.0076(10) -0.0062(11)
C11 0.0442(15) 0.0383(13) 0.0325(11) -0.0010(10) -0.0084(10) -0.0055(11)
C12 0.0430(15) 0.0416(14) 0.0505(14) -0.0033(12) -0.0105(11) -0.0019(12)
C13 0.0627(19) 0.0404(15) 0.0566(15) -0.0100(13) -0.0164(14) 0.0030(14)
C14 0.072(2) 0.0411(15) 0.0569(15) -0.0021(13) -0.0279(14) -0.0143(14)
C15 0.0521(17) 0.0562(17) 0.0629(16) 0.0019(14) -0.0155(13) -0.0206(14)
C16 0.0444(16) 0.0422(14) 0.0480(14) -0.0034(12) -0.0040(12) -0.0069(12)
C17 0.111(3) 0.0558(19) 0.103(2) -0.0103(18) -0.042(2) -0.0270(19)
C18 0.0327(13) 0.0327(12) 0.0351(11) -0.0030(10) -0.0087(10) -0.0047(10)
C19 0.0345(14) 0.0539(15) 0.0336(11) -0.0108(11) -0.0058(10) -0.0033(12)
C20 0.0399(16) 0.0680(19) 0.0440(14) -0.0045(14) 0.0003(11) -0.0132(14)
C21 0.065(2) 0.085(2) 0.0527(16) -0.0029(17) 0.0040(15) -0.0333(19)
C22 0.100(3) 0.067(2) 0.0408(15) 0.0018(14) -0.0070(16) -0.029(2)
C23 0.089(3) 0.061(2) 0.0570(17) -0.0028(15) -0.0303(16) 0.0006(18)
C24 0.0525(17) 0.0609(18) 0.0540(15) -0.0114(14) -0.0200(13) -0.0052(14)
C25 0.175(4) 0.081(3) 0.080(2) 0.018(2) -0.024(3) -0.048(3)
C26 0.0309(13) 0.0426(13) 0.0296(11) -0.0011(10) -0.0063(9) -0.0038(11)
C27 0.0402(15) 0.0545(16) 0.0422(13) -0.0081(12) -0.0130(11) -0.0080(12)
C28 0.0433(17) 0.076(2) 0.0541(15) 0.0064(15) -0.0201(13) -0.0223(15)
C29 0.0287(15) 0.085(2) 0.0582(16) 0.0109(16) -0.0090(12) 0.0022(15)
C30 0.0481(18) 0.0563(18) 0.0616(16) -0.0021(14) -0.0101(13) 0.0127(15)
C31 0.0429(16) 0.0426(14) 0.0542(14) -0.0023(12) -0.0132(12) -0.0042(12)

loop_
_atom_type_symbol
_atom_type_description
_atom_type_scat_dispersion_real
_atom_type_scat_dispersion_imag
_atom_type_scat_source
C C 0.0033 0.0016 'International Tables Vol C Tables 4.2.6.8 and 6.1.1.4'
H H 0.0000 0.0000 'International Tables Vol C Tables 4.2.6.8 and 6.1.1.4'
N N 0.0061 0.0033 'International Tables Vol C Tables 4.2.6.8 and 6.1.1.4'
O O 0.0106 0.0060 'International Tables Vol C Tables 4.2.6.8 and 6.1.1.4'
S S 0.1246 0.1234 'International Tables Vol C Tables 4.2.6.8 and 6.1.1.4'

loop_
_geom_angle_atom_site_label_1
_geom_angle_atom_site_label_2
_geom_angle_atom_site_label_3
_geom_angle
O2 S1 O3 116.94(9)
O2 S1 N3 106.53(10)
O3 S1 N3 112.98(10)
O2 S1 C19 108.03(11)
O3 S1 C19 108.26(11)
N3 S1 C19 103.13(10)
C8 N1 C6 128.25(18)
C8 N1 H1 115.9
C6 N1 H1 115.9
C10 N2 H2A 120.0
C10 N2 H2B 120.0
H2A N2 H2B 120.0
C18 N3 S1 124.47(15)
C18 N4 C26 129.18(17)
C18 N4 H4 115.4
C26 N4 H4 115.4
C2 C1 C6 120.9(2)
C2 C1 H1A 119.5
C6 C1 H1A 119.5
C1 C2 C3 121.8(2)
C1 C2 H2 119.1
C3 C2 H2 119.1
C2 C3 C4 116.7(2)
C2 C3 C7 122.0(2)
C4 C3 C7 121.3(2)
C5 C4 C3 122.6(2)
C5 C4 H4A 118.7
C3 C4 H4A 118.7
C4 C5 C6 119.7(2)
C4 C5 H5 120.1
C6 C5 H5 120.1
C1 C6 C5 118.3(2)
C1 C6 N1 117.7(2)
C5 C6 N1 123.9(2)
C3 C7 H7A 109.5
C3 C7 H7B 109.5
H7A C7 H7B 109.5
C3 C7 H7C 109.5
H7A C7 H7C 109.5
H7B C7 H7C 109.5
O1 C8 N1 120.4(2)
O1 C8 C9 122.2(2)
N1 C8 C9 117.40(19)
C10 C9 C8 120.31(19)
C10 C9 C18 120.2(2)
C8 C9 C18 119.5(2)
N2 C10 C9 122.4(2)
N2 C10 C11 114.2(2)
C9 C10 C11 123.42(19)
C16 C11 C12 118.0(2)
C16 C11 C10 120.5(2)
C12 C11 C10 121.4(2)
C13 C12 C11 120.0(3)
C13 C12 H12 120.0
C11 C12 H12 120.0
C12 C13 C14 122.2(2)
C12 C13 H13 118.9
C14 C13 H13 118.9
C13 C14 C15 117.5(2)
C13 C14 C17 121.3(3)
C15 C14 C17 121.2(3)
C16 C15 C14 121.1(3)
C16 C15 H15 119.5
C14 C15 H15 119.5
C15 C16 C11 121.3(2)
C15 C16 H16 119.4
C11 C16 H16 119.4
C14 C17 H17A 109.5
C14 C17 H17B 109.5
H17A C17 H17B 109.5
C14 C17 H17C 109.5
H17A C17 H17C 109.5
H17B C17 H17C 109.5
N3 C18 N4 124.11(18)
N3 C18 C9 115.99(19)
N4 C18 C9 119.90(19)
C20 C19 C24 120.8(3)
C20 C19 S1 119.35(19)
C24 C19 S1 119.9(2)
C19 C20 C21 119.3(3)
C19 C20 H20 120.3
C21 C20 H20 120.3
C22 C21 C20 121.8(3)
C22 C21 H21 119.1
C20 C21 H21 119.1
C21 C22 C23 117.7(3)
C21 C22 C25 121.1(4)
C23 C22 C25 121.2(4)
C22 C23 C24 122.1(3)
C22 C23 H23 119.0
C24 C23 H23 119.0
C19 C24 C23 118.3(3)
C19 C24 H24 120.9
C23 C24 H24 120.9
C22 C25 H25A 109.5
C22 C25 H25B 109.5
H25A C25 H25B 109.5
C22 C25 H25C 109.5
H25A C25 H25C 109.5
H25B C25 H25C 109.5
C31 C26 C27 120.2(2)
C31 C26 N4 122.0(2)
C27 C26 N4 117.73(19)
C26 C27 C28 119.8(2)
C26 C27 H27 120.1
C28 C27 H27 120.1
C29 C28 C27 120.0(3)
C29 C28 H28 120.0
C27 C28 H28 120.0
C28 C29 C30 119.8(2)
C28 C29 H29 120.1
C30 C29 H29 120.1
C29 C30 C31 120.6(2)
C29 C30 H30 119.7
C31 C30 H30 119.7
C26 C31 C30 119.6(3)
C26 C31 H31 120.2
C30 C31 H31 120.2

loop_
_geom_bond_atom_site_label_1
_geom_bond_atom_site_label_2
_geom_bond_distance
S1 O2 1.4245(16)
S1 O3 1.4440(16)
S1 N3 1.6267(17)
S1 C19 1.762(3)
O1 C8 1.233(3)
N1 C8 1.357(3)
N1 C6 1.416(3)
N1 H1 0.8600
N2 C10 1.339(3)
N2 H2A 0.8600
N2 H2B 0.8600
N3 C18 1.332(3)
N4 C18 1.338(3)
N4 C26 1.427(3)
N4 H4 0.8600
C1 C2 1.370(4)
C1 C6 1.384(3)
C1 H1A 0.9300
C2 C3 1.382(3)
C2 H2 0.9300
C3 C4 1.383(4)
C3 C7 1.509(4)
C4 C5 1.378(4)
C4 H4A 0.9300
C5 C6 1.386(3)
C5 H5 0.9300
C7 H7A 0.9600
C7 H7B 0.9600
C7 H7C 0.9600
C8 C9 1.472(3)
C9 C10 1.387(3)
C9 C18 1.484(3)
C10 C11 1.485(3)
C11 C16 1.386(3)
C11 C12 1.391(3)
C12 C13 1.376(4)
C12 H12 0.9300
C13 C14 1.382(4)
C13 H13 0.9300
C14 C15 1.384(4)
C14 C17 1.508(4)
C15 C16 1.373(3)
C15 H15 0.9300
C16 H16 0.9300
C17 H17A 0.9600
C17 H17B 0.9600
C17 H17C 0.9600
C19 C20 1.376(3)
C19 C24 1.387(3)
C20 C21 1.381(4)
C20 H20 0.9300
C21 C22 1.380(5)
C21 H21 0.9300
C22 C23 1.381(5)
C22 C25 1.519(4)
C23 C24 1.391(4)
C23 H23 0.9300
C24 H24 0.9300
C25 H25A 0.9600
C25 H25B 0.9600
C25 H25C 0.9600
C26 C31 1.376(3)
C26 C27 1.381(3)
C27 C28 1.384(3)
C27 H27 0.9300
C28 C29 1.374(4)
C28 H28 0.9300
C29 C30 1.377(4)
C29 H29 0.9300
C30 C31 1.379(3)
C30 H30 0.9300
C31 H31 0.9300
